data_4503059
loop_
_publ_author_name
'Barnett, Sarah A.'
'Johnston, Andrea'
'Florence, Alastair J.'
'Price, Sarah L.'
'Tocher, Derek A.'

_publ_section_title
;
 A Systematic Experimental and Theoretical Study of the Crystalline State
 of Six Chloronitrobenzenes
;
_journal_issue 1
_journal_name_full 'Crystal Growth &amp; Design'
_journal_page_first 24
_journal_paper_doi 10.1021/cg070131c
_journal_volume 8
_journal_year 2008
_chemical_formula_moiety 'C6 H3 Cl2 N O2'
_chemical_formula_sum 'C6 H3 Cl2 N O2'
_chemical_formula_weight 191.99
_chemical_name_systematic
;
 1-nitro-2,4-Dichlorobenzene
;
_space_group_IT_number 14
_symmetry_cell_setting monoclinic
_symmetry_space_group_name_Hall '-P 2yn'
_symmetry_space_group_name_H-M 'P 1 21/n 1'
_atom_sites_solution_hydrogens geom
_atom_sites_solution_primary direct
_atom_sites_solution_secondary 'difference Fourier synthesis'
_audit_creation_method SHELXL-97
_cell_angle_alpha 90.00
_cell_angle_beta 118.235(2)
_cell_angle_gamma 90.00
_cell_formula_units_Z 8
_cell_length_a 20.682(3)
_cell_length_b 3.7484(5)
_cell_length_c 20.961(3)
_cell_measurement_reflns_used 7916
_cell_measurement_temperature 150(2)
_cell_measurement_theta_max 28.263
_cell_measurement_theta_min 2.206
_cell_volume 1431.6(3)
_computing_cell_refinement 'Bruker SAINT'
_computing_data_collection 'Bruker SMART'
_computing_data_reduction 'Bruker SAINT'
_computing_molecular_graphics 'Bruker SHELXTL'
_computing_publication_material 'Bruker SHELXTL and local programs'
_computing_structure_refinement 'SHELXL-97 (Sheldrick, 1997)'
_computing_structure_solution 'SHELXS-97 (Sheldrick, 1990)'
_diffrn_ambient_temperature 150(2)
_diffrn_measured_fraction_theta_full 0.994
_diffrn_measured_fraction_theta_max 0.954
_diffrn_measurement_device_type 'Bruker SMART APEX diffractometer'
_diffrn_measurement_method '\w rotation with narrow frames'
_diffrn_radiation_monochromator graphite
_diffrn_radiation_source 'fine-focus sealed tube'
_diffrn_radiation_type MoK\a
_diffrn_radiation_wavelength 0.71073
_diffrn_reflns_av_R_equivalents 0.0392
_diffrn_reflns_av_sigmaI/netI 0.0297
_diffrn_reflns_limit_h_max 26
_diffrn_reflns_limit_h_min -27
_diffrn_reflns_limit_k_max 4
_diffrn_reflns_limit_k_min -4
_diffrn_reflns_limit_l_max 27
_diffrn_reflns_limit_l_min -27
_diffrn_reflns_number 12576
_diffrn_reflns_theta_full 26.00
_diffrn_reflns_theta_max 28.26
_diffrn_reflns_theta_min 1.14
_diffrn_standards_decay_% 0
_diffrn_standards_number 0
_exptl_absorpt_coefficient_mu 0.845
_exptl_absorpt_correction_T_max 1.000
_exptl_absorpt_correction_T_min 0.714
_exptl_absorpt_correction_type multi-scan
_exptl_absorpt_process_details 'SADABS v2.10'
_exptl_crystal_colour 'Pale Yellow'
_exptl_crystal_density_diffrn 1.782
_exptl_crystal_density_method 'not measured'
_exptl_crystal_description 'Column cut from needle'
_exptl_crystal_F_000 768
_exptl_crystal_size_max 1.17
_exptl_crystal_size_mid 0.46
_exptl_crystal_size_min 0.17
_refine_diff_density_max 0.359
_refine_diff_density_min -0.275
_refine_diff_density_rms 0.064
_refine_ls_extinction_method none
_refine_ls_goodness_of_fit_ref 1.124
_refine_ls_hydrogen_treatment 'riding model'
_refine_ls_matrix_type full
_refine_ls_number_parameters 199
_refine_ls_number_reflns 3354
_refine_ls_number_restraints 0
_refine_ls_restrained_S_all 1.124
_refine_ls_R_factor_all 0.0333
_refine_ls_R_factor_gt 0.0317
_refine_ls_shift/su_max 0.001
_refine_ls_shift/su_mean 0.000
_refine_ls_structure_factor_coef Fsqd
_refine_ls_weighting_details 'calc w=1/[\s^2^(Fo^2^)+(0.0297P)^2^+1.0149P] where P=(Fo^2^+2Fc^2^)/3'
_refine_ls_weighting_scheme calc
_refine_ls_wR_factor_gt 0.0825
_refine_ls_wR_factor_ref 0.0836
_reflns_number_gt 3186
_reflns_number_total 3870
_reflns_threshold_expression I>2\s(I)
_cod_data_source_file cg070131c-file003.cif
_cod_data_source_block STR0397
_cod_depositor_comments
;
The following automatic conversions were performed:

'_symmetry_cell_setting' value 'Monoclinic' changed to 'monoclinic'
according to /home/saulius/struct/CIF-dictionaries/cif_core.dic
dictionary named 'cif_core.dic' version 2.4.1 from 2010-06-29.

Automatic conversion script
Id: cif_fix_values 1715 2011-07-08 13:25:40Z adriana 

The following automatic conversions were performed:

'_atom_sites_solution_primary' value 'direct methods' was changed to
'direct'.

'_atom_sites_solution_hydrogens' value 'geometrically placed' was
changed to 'geom'.

Automatic conversion script
Id: cif_fix_values 6452 2018-10-05 10:23:21Z andrius 
;
_cod_original_sg_symbol_H-M P21/n
_cod_database_code 4503059

loop_
_symmetry_equiv_pos_as_xyz
'x, y, z'
'-x+1/2, y+1/2, -z+1/2'
'-x, -y, -z'
'x-1/2, -y-1/2, z-1/2'

loop_
_atom_site_label
_atom_site_type_symbol
_atom_site_fract_x
_atom_site_fract_y
_atom_site_fract_z
_atom_site_U_iso_or_equiv
_atom_site_adp_type
_atom_site_occupancy
_atom_site_symmetry_multiplicity
_atom_site_calc_flag
_atom_site_refinement_flags
C1 C 0.50620(8) 0.2995(4) 0.68846(9) 0.0209(3) Uani 1 1 d .
N1 N 0.44690(8) 0.2055(4) 0.70534(8) 0.0273(3) Uani 1 1 d .
O1 O 0.39979(7) -0.0055(4) 0.66630(8) 0.0408(3) Uani 1 1 d .
O2 O 0.44783(9) 0.3468(5) 0.75812(9) 0.0492(4) Uani 1 1 d .
C2 C 0.49959(8) 0.2675(4) 0.61921(8) 0.0210(3) Uani 1 1 d .
Cl1 Cl 0.42060(2) 0.13271(12) 0.54398(2) 0.03099(12) Uani 1 1 d .
C3 C 0.55837(9) 0.3659(4) 0.60860(9) 0.0227(3) Uani 1 1 d .
H3A H 0.5549 0.3465 0.5619 0.027 Uiso 1 1 calc R
C4 C 0.62219(8) 0.4926(4) 0.66620(9) 0.0221(3) Uani 1 1 d .
Cl2 Cl 0.69384(2) 0.61944(12) 0.65074(2) 0.03105(12) Uani 1 1 d .
C5 C 0.62918(9) 0.5255(5) 0.73498(9) 0.0237(3) Uani 1 1 d .
H5A H 0.6734 0.6122 0.7740 0.028 Uiso 1 1 calc R
C6 C 0.57047(9) 0.4293(5) 0.74560(9) 0.0236(3) Uani 1 1 d .
H6A H 0.5741 0.4522 0.7923 0.028 Uiso 1 1 calc R
C11 C 0.19052(9) 0.6325(4) 0.50590(8) 0.0193(3) Uani 1 1 d .
N11 N 0.20378(8) 0.7106(4) 0.44432(7) 0.0235(3) Uani 1 1 d .
O11 O 0.16233(7) 0.5780(4) 0.38575(6) 0.0354(3) Uani 1 1 d .
O12 O 0.25605(8) 0.8987(4) 0.45564(8) 0.0372(3) Uani 1 1 d .
C12 C 0.12149(8) 0.6750(4) 0.50058(8) 0.0200(3) Uani 1 1 d .
Cl11 Cl 0.04804(2) 0.84227(12) 0.42373(2) 0.02755(11) Uani 1 1 d .
C13 C 0.11169(9) 0.5902(4) 0.55991(9) 0.0221(3) Uani 1 1 d .
H13A H 0.0653 0.6233 0.5580 0.027 Uiso 1 1 calc R
C14 C 0.17059(9) 0.4563(4) 0.62209(8) 0.0215(3) Uani 1 1 d .
Cl12 Cl 0.15568(2) 0.33195(12) 0.69330(2) 0.03004(11) Uani 1 1 d .
C15 C 0.23984(9) 0.4176(4) 0.62766(8) 0.0232(3) Uani 1 1 d .
H15A H 0.2796 0.3286 0.6708 0.028 Uiso 1 1 calc R
C16 C 0.24973(9) 0.5115(5) 0.56891(8) 0.0231(3) Uani 1 1 d .
H16A H 0.2969 0.4931 0.5718 0.028 Uiso 1 1 calc R

loop_
_atom_site_aniso_label
_atom_site_aniso_U_11
_atom_site_aniso_U_22
_atom_site_aniso_U_33
_atom_site_aniso_U_23
_atom_site_aniso_U_13
_atom_site_aniso_U_12
C1 0.0194(7) 0.0198(7) 0.0248(7) 0.0019(6) 0.0114(6) 0.0019(6)
N1 0.0244(7) 0.0281(7) 0.0324(7) 0.0056(6) 0.0159(6) 0.0021(6)
O1 0.0278(7) 0.0492(9) 0.0461(8) -0.0010(7) 0.0180(6) -0.0116(6)
O2 0.0535(9) 0.0634(11) 0.0511(9) -0.0131(8) 0.0414(8) -0.0129(8)
C2 0.0185(7) 0.0189(7) 0.0215(7) -0.0014(6) 0.0062(6) 0.0005(6)
Cl1 0.0232(2) 0.0370(2) 0.0252(2) -0.00706(16) 0.00517(16) -0.00554(16)
C3 0.0242(8) 0.0244(8) 0.0208(7) -0.0014(6) 0.0117(6) 0.0011(6)
C4 0.0183(7) 0.0211(8) 0.0287(8) 0.0012(6) 0.0126(6) 0.0015(6)
Cl2 0.0243(2) 0.0355(2) 0.0395(2) -0.00092(18) 0.02020(19) -0.00341(16)
C5 0.0196(7) 0.0238(8) 0.0234(7) -0.0026(6) 0.0066(6) 0.0011(6)
C6 0.0238(8) 0.0256(8) 0.0208(7) 0.0004(6) 0.0101(6) 0.0019(6)
C11 0.0218(7) 0.0201(7) 0.0179(7) -0.0017(5) 0.0110(6) -0.0023(6)
N11 0.0246(7) 0.0264(7) 0.0218(6) 0.0023(5) 0.0128(6) 0.0022(6)
O11 0.0361(7) 0.0498(8) 0.0182(6) -0.0036(5) 0.0112(5) -0.0041(6)
O12 0.0360(7) 0.0459(8) 0.0397(7) -0.0044(6) 0.0261(6) -0.0126(6)
C12 0.0188(7) 0.0191(7) 0.0190(7) -0.0001(5) 0.0065(6) -0.0011(5)
Cl11 0.02064(19) 0.0326(2) 0.0243(2) 0.00618(15) 0.00647(16) 0.00334(15)
C13 0.0212(7) 0.0235(8) 0.0248(8) -0.0007(6) 0.0134(6) -0.0009(6)
C14 0.0291(8) 0.0199(7) 0.0189(7) -0.0020(6) 0.0140(6) -0.0022(6)
Cl12 0.0391(2) 0.0329(2) 0.0247(2) 0.00304(16) 0.02043(18) -0.00004(17)
C15 0.0236(8) 0.0248(8) 0.0182(7) -0.0002(6) 0.0076(6) 0.0017(6)
C16 0.0197(7) 0.0277(8) 0.0212(7) -0.0010(6) 0.0091(6) 0.0009(6)

loop_
_atom_type_symbol
_atom_type_description
_atom_type_scat_dispersion_real
_atom_type_scat_dispersion_imag
_atom_type_scat_source
C C 0.0033 0.0016 'International Tables Vol C Tables 4.2.6.8 and 6.1.1.4'
H H 0.0000 0.0000 'International Tables Vol C Tables 4.2.6.8 and 6.1.1.4'
N N 0.0061 0.0033 'International Tables Vol C Tables 4.2.6.8 and 6.1.1.4'
O O 0.0106 0.0060 'International Tables Vol C Tables 4.2.6.8 and 6.1.1.4'
Cl Cl 0.1484 0.1585 'International Tables Vol C Tables 4.2.6.8 and 6.1.1.4'

loop_
_geom_angle_atom_site_label_1
_geom_angle_atom_site_label_2
_geom_angle_atom_site_label_3
_geom_angle
C6 C1 C2 120.59(15)
C6 C1 N1 116.29(14)
C2 C1 N1 123.12(14)
O2 N1 O1 123.70(16)
O2 N1 C1 117.22(15)
O1 N1 C1 119.08(15)
C3 C2 C1 118.81(14)
C3 C2 Cl1 117.06(12)
C1 C2 Cl1 124.05(12)
C4 C3 C2 119.88(15)
C4 C3 H3A 120.1
C2 C3 H3A 120.1
C5 C4 C3 121.69(15)
C5 C4 Cl2 119.65(12)
C3 C4 Cl2 118.65(12)
C6 C5 C4 118.53(15)
C6 C5 H5A 120.7
C4 C5 H5A 120.7
C5 C6 C1 120.50(15)
C5 C6 H6A 119.7
C1 C6 H6A 119.7
C16 C11 C12 121.75(14)
C16 C11 N11 117.01(14)
C12 C11 N11 121.24(14)
O12 N11 O11 124.61(14)
O12 N11 C11 117.52(13)
O11 N11 C11 117.87(14)
C11 C12 C13 118.84(14)
C11 C12 Cl11 122.31(12)
C13 C12 Cl11 118.82(12)
C12 C13 C14 119.22(14)
C12 C13 H13A 120.4
C14 C13 H13A 120.4
C15 C14 C13 121.87(14)
C15 C14 Cl12 119.91(12)
C13 C14 Cl12 118.21(12)
C16 C15 C14 118.61(14)
C16 C15 H15A 120.7
C14 C15 H15A 120.7
C11 C16 C15 119.65(15)
C11 C16 H16A 120.2
C15 C16 H16A 120.2

loop_
_geom_bond_atom_site_label_1
_geom_bond_atom_site_label_2
_geom_bond_distance
C1 C6 1.390(2)
C1 C2 1.397(2)
C1 N1 1.471(2)
N1 O2 1.219(2)
N1 O1 1.221(2)
C2 C3 1.385(2)
C2 Cl1 1.7243(16)
C3 C4 1.385(2)
C3 H3A 0.9500
C4 C5 1.385(2)
C4 Cl2 1.7267(16)
C5 C6 1.382(2)
C5 H5A 0.9500
C6 H6A 0.9500
C11 C16 1.385(2)
C11 C12 1.387(2)
C11 N11 1.4703(19)
N11 O12 1.2164(19)
N11 O11 1.2219(19)
C12 C13 1.388(2)
C12 Cl11 1.7263(16)
C13 C14 1.390(2)
C13 H13A 0.9500
C14 C15 1.388(2)
C14 Cl12 1.7250(16)
C15 C16 1.386(2)
C15 H15A 0.9500
C16 H16A 0.9500

loop_
_geom_torsion_atom_site_label_1
_geom_torsion_atom_site_label_2
_geom_torsion_atom_site_label_3
_geom_torsion_atom_site_label_4
_geom_torsion
C6 C1 N1 O2 22.8(2)
C2 C1 N1 O2 -156.37(17)
C6 C1 N1 O1 -157.50(16)
C2 C1 N1 O1 23.3(2)
C6 C1 C2 C3 0.3(2)
N1 C1 C2 C3 179.45(15)
C6 C1 C2 Cl1 -176.33(13)
N1 C1 C2 Cl1 2.8(2)
C1 C2 C3 C4 0.1(2)
Cl1 C2 C3 C4 176.98(13)
C2 C3 C4 C5 -0.2(3)
C2 C3 C4 Cl2 -178.99(13)
C3 C4 C5 C6 -0.2(3)
Cl2 C4 C5 C6 178.62(13)
C4 C5 C6 C1 0.6(3)
C2 C1 C6 C5 -0.7(3)
N1 C1 C6 C5 -179.87(15)
C16 C11 N11 O12 -49.9(2)
C12 C11 N11 O12 130.77(17)
C16 C11 N11 O11 129.03(17)
C12 C11 N11 O11 -50.3(2)
C16 C11 C12 C13 -0.7(2)
N11 C11 C12 C13 178.66(14)
C16 C11 C12 Cl11 177.35(13)
N11 C11 C12 Cl11 -3.3(2)
C11 C12 C13 C14 -1.7(2)
Cl11 C12 C13 C14 -179.83(12)
C12 C13 C14 C15 2.5(2)
C12 C13 C14 Cl12 -176.76(12)
C13 C14 C15 C16 -0.9(2)
Cl12 C14 C15 C16 178.43(13)
C12 C11 C16 C15 2.4(3)
N11 C11 C16 C15 -177.00(15)
C14 C15 C16 C11 -1.6(2)
